data_4313143
loop_
_publ_author_name
'Jeremiah S. Duncan'
'Tamim M. Nazif'
'Atul K. Verma'
'Sonny C. Lee'

_publ_section_title
;
 Iron-Arylimide Clusters [Fem(NAr)nCl4]2- (m,n= 2, 2; 3, 4; 4, 4) from a
 Ferric Amide Precursor: Synthesis, Characterization, and Comparison to
 Fe-S Chemistry
;
_journal_name_full 'Inorganic Chemistry'
_journal_page_first 1211
_journal_page_last 1224
_journal_paper_doi 10.1021/ic025825j
_journal_volume 42
_journal_year 2003
_chemical_compound_source 'Chemical synthesis, S.C. Lee lab'
_chemical_formula_moiety '(Fe 2+)4 (Fe 3+)2 (Fe 4+) (C6H5N 2-)4 (Cl 1-)10 (C4H8O)13'
_chemical_formula_structural (Fe2Cl3(OC4H8)6)2(Fe3(NC6H5)4Cl4)(C4H8O)
_chemical_formula_sum 'C76 H124 Cl10 Fe7 N4 O13'
_chemical_formula_weight 2047.24
_chemical_name_common '[Fe2(mu-Cl)3(THF)6]2[Fe3(mu-NPh)4Cl4].THF'
_chemical_name_systematic
; 
? 
;
_space_group_IT_number 2
_symmetry_cell_setting triclinic
_symmetry_space_group_name_Hall '-P 1'
_symmetry_space_group_name_H-M 'P -1'
_atom_sites_solution_hydrogens geom
_atom_sites_solution_primary direct
_atom_sites_solution_secondary difmap
_audit_creation_method SHELXL
_cell_angle_alpha 83.721(2)
_cell_angle_beta 88.776(2)
_cell_angle_gamma 87.477(3)
_cell_formula_units_Z 2
_cell_length_a 13.4941(7)
_cell_length_b 14.7117(6)
_cell_length_c 23.6266(13)
_cell_measurement_reflns_used 24193
_cell_measurement_temperature 175(2)
_cell_measurement_theta_max 24.20
_cell_measurement_theta_min 1.39
_cell_volume 4657.1(4)
_computing_cell_refinement DENZO-SMN
_computing_data_collection 'NONIUS COLLECT'
_computing_data_reduction DENZO-SMN
_computing_molecular_graphics 'Siemens SHELXTL'
_computing_publication_material 'CIFTAB, Siemens SHELXTL'
_computing_structure_refinement 'Siemens SHELXTL'
_computing_structure_solution 'Siemens SHELXTL'
_diffrn_ambient_temperature 200(2)
_diffrn_measurement_device 'Nonius kappa CCD area detector'
_diffrn_measurement_method '\w scan'
_diffrn_radiation_monochromator graphite
_diffrn_radiation_source 'fine-focus sealed tube'
_diffrn_radiation_type MoK\a
_diffrn_radiation_wavelength 0.71073
_diffrn_reflns_av_R_equivalents 0.0672
_diffrn_reflns_av_sigmaI/netI 0.1451
_diffrn_reflns_limit_h_max 15
_diffrn_reflns_limit_h_min -15
_diffrn_reflns_limit_k_max 16
_diffrn_reflns_limit_k_min -16
_diffrn_reflns_limit_l_max 27
_diffrn_reflns_limit_l_min 0
_diffrn_reflns_number 24193
_diffrn_reflns_theta_max 24.20
_diffrn_reflns_theta_min 1.39
_diffrn_standards_number none
_exptl_absorpt_coefficient_mu 1.403
_exptl_absorpt_correction_T_max 0.368
_exptl_absorpt_correction_T_min 0.316
_exptl_absorpt_correction_type Semi-empirical
_exptl_crystal_colour black
_exptl_crystal_density_diffrn 1.460
_exptl_crystal_density_method 'not measured'
_exptl_crystal_description rod
_exptl_crystal_F_000 2128
_exptl_crystal_size_max 0.35
_exptl_crystal_size_mid 0.15
_exptl_crystal_size_min 0.12
_refine_diff_density_max 0.655
_refine_diff_density_min -0.356
_refine_diff_density_rms 0.088
_refine_ls_extinction_method none
_refine_ls_goodness_of_fit_all 1.029
_refine_ls_goodness_of_fit_obs 1.204
_refine_ls_hydrogen_treatment constr
_refine_ls_matrix_type full
_refine_ls_number_parameters 983
_refine_ls_number_reflns 14719
_refine_ls_number_restraints 29
_refine_ls_restrained_S_all 1.030
_refine_ls_restrained_S_obs 1.205
_refine_ls_R_factor_all 0.1668
_refine_ls_R_factor_obs 0.0679
_refine_ls_shift/esd_max 0.000
_refine_ls_shift/esd_mean 0.000
_refine_ls_structure_factor_coef Fsqd
_refine_ls_weighting_details 'w=1/[\s^2^(Fo^2^)+(0.0592P)^2^+2.5267P] where P=(Fo^2^+2Fc^2^)/3'
_refine_ls_weighting_scheme calc
_refine_ls_wR_factor_all 0.1697
_refine_ls_wR_factor_obs 0.1338
_reflns_number_observed 7147
_reflns_number_total 14719
_reflns_observed_criterion I>2\s(I)
_cod_data_source_file ic025825j-2_s1_2.cif
_cod_data_source_block '[Fe2Cl3(THF)6]2[Fe3(mu-NPh)4Cl4].THF'
_cod_depositor_comments
;
The following automatic conversions were performed:

'_symmetry_cell_setting' value 'Triclinic' changed to 'triclinic'
according to the built-in table from CIF Core dictionary named
'cif_core.dic' version 2.4.1 from 2010-06-29.

Automatic conversion script
Id: cif_fix_values 1646 2011-03-28 12:23:43Z adriana 

The following automatic conversions were performed:

'_refine_ls_weighting_scheme' value 'calc
w=1/[\s^2^(Fo^2^)+(0.0592P)^2^+2.5267P] where P=(Fo^2^+2Fc^2^)/3' was
changed to 'calc'. New tag '_refine_ls_weighting_details' was
created. The value of the new tag was set to
'w=1/[\s^2^(Fo^2^)+(0.0592P)^2^+2.5267P] where P=(Fo^2^+2Fc^2^)/3'.

Automatic conversion script
Id: cif_fix_values 3143 2015-03-26 13:38:13Z robertas 
;
_cod_database_code 4313143

loop_
_symmetry_equiv_pos_as_xyz
'x, y, z'
'-x, -y, -z'

loop_
_atom_site_aniso_label
_atom_site_aniso_U_11
_atom_site_aniso_U_22
_atom_site_aniso_U_33
_atom_site_aniso_U_23
_atom_site_aniso_U_13
_atom_site_aniso_U_12
Fe1 0.0534(8) 0.0457(6) 0.0378(7) -0.0017(5) -0.0034(6) -0.0042(6)
Fe2 0.0443(7) 0.0452(6) 0.0385(7) -0.0021(5) -0.0009(6) -0.0023(5)
Fe3 0.0452(8) 0.0473(7) 0.0476(8) -0.0070(6) -0.0008(6) -0.0051(6)
Cl1 0.065(2) 0.088(2) 0.074(2) -0.0125(13) -0.0150(13) -0.0187(13)
Cl2 0.084(2) 0.0706(14) 0.062(2) -0.0187(12) 0.0094(13) 0.0031(13)
Cl3 0.066(2) 0.0837(15) 0.0472(14) -0.0122(11) -0.0097(12) -0.0059(12)
Cl4 0.086(2) 0.0507(13) 0.101(2) -0.0051(13) 0.008(2) -0.0056(12)
N1 0.044(4) 0.041(3) 0.036(4) 0.004(3) 0.001(3) 0.000(3)
N2 0.044(4) 0.038(3) 0.045(4) 0.000(3) 0.000(3) -0.001(3)
N3 0.042(4) 0.036(3) 0.045(4) 0.007(3) -0.002(3) -0.003(3)
N4 0.044(4) 0.047(4) 0.042(4) -0.001(3) -0.001(3) 0.003(3)
C1 0.048(5) 0.042(5) 0.043(5) -0.003(4) 0.004(4) -0.001(4)
C2 0.102(8) 0.059(5) 0.041(6) -0.007(5) -0.007(5) 0.008(5)
C3 0.186(13) 0.085(8) 0.046(7) 0.014(6) -0.023(7) 0.010(8)
C4 0.130(10) 0.066(7) 0.065(8) 0.025(6) -0.013(7) 0.004(6)
C5 0.067(7) 0.053(6) 0.092(8) -0.002(6) -0.010(6) 0.011(5)
C6 0.068(6) 0.056(5) 0.041(5) 0.013(4) -0.017(5) -0.002(5)
C7 0.032(5) 0.051(5) 0.042(5) 0.005(4) -0.002(4) 0.007(4)
C8 0.065(6) 0.060(5) 0.041(6) 0.003(5) 0.001(5) -0.003(4)
C9 0.081(7) 0.087(7) 0.030(6) 0.000(5) 0.004(5) 0.013(6)
C10 0.072(7) 0.065(6) 0.042(6) 0.025(5) 0.020(5) 0.015(5)
C11 0.067(7) 0.058(6) 0.066(7) 0.018(5) 0.005(5) -0.004(5)
C12 0.059(6) 0.052(5) 0.055(6) 0.012(4) -0.007(5) -0.001(4)
C13 0.038(5) 0.040(4) 0.039(5) 0.006(4) -0.003(4) -0.002(4)
C14 0.039(6) 0.054(5) 0.061(6) -0.011(5) 0.003(5) -0.002(4)
C15 0.061(7) 0.052(5) 0.071(7) -0.006(5) 0.015(5) -0.001(5)
C16 0.038(6) 0.078(6) 0.084(8) -0.005(6) 0.010(5) 0.006(5)
C17 0.045(6) 0.089(7) 0.056(6) 0.000(5) 0.002(5) -0.008(5)
C18 0.038(5) 0.063(5) 0.044(5) 0.003(4) -0.001(4) -0.001(4)
C19 0.049(6) 0.038(4) 0.037(5) 0.005(4) -0.012(4) 0.007(4)
C20 0.040(6) 0.068(5) 0.055(6) -0.012(4) 0.000(5) 0.000(5)
C21 0.046(6) 0.059(6) 0.075(7) -0.011(5) -0.001(5) -0.011(5)
C22 0.043(6) 0.062(6) 0.066(7) 0.017(5) 0.009(5) 0.003(5)
C23 0.055(7) 0.076(6) 0.056(6) -0.014(5) -0.001(5) 0.013(5)
C24 0.050(6) 0.053(5) 0.061(6) -0.012(4) -0.006(5) 0.000(4)
Fe4 0.0449(7) 0.0461(6) 0.0413(7) -0.0042(5) 0.0009(6) -0.0041(5)
Fe5 0.0458(7) 0.0475(7) 0.0462(8) -0.0039(5) -0.0008(6) -0.0025(5)
Cl5 0.0572(14) 0.0527(12) 0.0579(14) 0.0061(10) -0.0041(11) -0.0042(10)
Cl6 0.0511(14) 0.0479(11) 0.0608(14) -0.0115(10) -0.0105(11) 0.0046(10)
Cl7 0.0507(13) 0.0629(12) 0.0477(13) -0.0125(10) 0.0068(10) -0.0124(10)
O1 0.065(4) 0.053(3) 0.035(3) -0.003(3) 0.001(3) 0.004(3)
O2 0.059(4) 0.044(3) 0.054(4) -0.003(3) 0.005(3) -0.010(3)
O3 0.049(4) 0.082(4) 0.049(4) -0.006(3) 0.008(3) -0.003(3)
O4 0.058(4) 0.051(3) 0.045(4) -0.006(3) 0.004(3) -0.006(3)
O5 0.054(4) 0.055(3) 0.060(4) -0.002(3) 0.005(3) 0.006(3)
O6 0.042(4) 0.072(3) 0.048(4) -0.004(3) -0.009(3) -0.003(3)
C25 0.121(10) 0.113(8) 0.050(7) -0.005(6) -0.009(7) 0.038(7)
C26 0.154(12) 0.140(10) 0.049(7) 0.008(7) 0.013(7) 0.052(9)
C27 0.163(13) 0.106(9) 0.106(11) 0.051(8) 0.045(9) 0.048(8)
C28 0.080(7) 0.075(7) 0.081(8) -0.007(6) -0.010(6) 0.014(6)
C29 0.076(7) 0.062(6) 0.075(7) -0.007(5) 0.007(6) -0.010(5)
C30 0.090(8) 0.058(6) 0.072(7) 0.003(5) -0.001(6) -0.003(5)
C31 0.078(7) 0.054(6) 0.103(9) -0.018(6) 0.019(6) -0.007(5)
C32 0.077(7) 0.070(6) 0.064(7) -0.028(5) 0.008(5) -0.023(5)
C33 0.048(6) 0.090(7) 0.074(7) -0.003(5) 0.012(5) 0.001(5)
C34 0.085(9) 0.139(10) 0.101(10) 0.033(8) 0.041(8) 0.000(8)
C35 0.091(10) 0.199(13) 0.061(8) 0.022(8) 0.023(7) 0.041(9)
C36 0.088(9) 0.167(11) 0.060(8) -0.023(7) 0.029(7) 0.001(8)
C37 0.096(8) 0.067(6) 0.048(6) -0.011(5) -0.004(5) -0.016(5)
C38 0.108(8) 0.058(6) 0.063(7) -0.004(5) -0.005(6) -0.009(5)
C39 0.088(7) 0.050(5) 0.074(7) -0.013(5) 0.012(6) -0.008(5)
C40 0.082(7) 0.066(6) 0.054(6) -0.013(5) 0.000(5) -0.004(5)
C41 0.061(7) 0.068(6) 0.114(9) 0.001(6) 0.035(6) 0.009(5)
C42 0.104(9) 0.092(8) 0.095(9) 0.005(7) 0.014(7) 0.025(7)
C43 0.095(8) 0.069(6) 0.066(7) -0.017(5) -0.010(6) 0.032(6)
C44 0.096(9) 0.059(6) 0.090(8) 0.009(5) 0.024(6) 0.017(6)
C45 0.060(7) 0.104(7) 0.044(6) -0.016(5) 0.008(5) 0.000(5)
C46 0.073(8) 0.103(7) 0.061(7) -0.004(5) -0.003(6) 0.002(6)
C47 0.058(7) 0.124(8) 0.090(9) -0.050(7) -0.014(6) 0.005(6)
C48 0.058(7) 0.120(8) 0.077(8) -0.021(6) -0.030(6) 0.003(6)
Fe6 0.0571(8) 0.0440(6) 0.0475(8) -0.0031(5) -0.0030(6) 0.0016(6)
Fe7 0.0546(8) 0.0518(7) 0.0432(8) -0.0007(6) 0.0037(6) -0.0019(6)
Cl8 0.076(2) 0.0590(13) 0.058(2) 0.0116(11) -0.0089(13) -0.0108(12)
Cl9 0.0579(15) 0.0799(14) 0.0515(14) -0.0175(12) 0.0074(11) -0.0047(12)
Cl10 0.066(2) 0.0513(12) 0.067(2) -0.0115(11) -0.0093(12) 0.0117(11)
O7 0.073(4) 0.046(3) 0.055(4) -0.003(3) -0.001(3) -0.009(3)
O8 0.050(4) 0.050(4) 0.132(6) -0.016(3) -0.027(4) 0.005(3)
O10 0.057(4) 0.067(3) 0.047(4) 0.009(3) 0.002(3) 0.001(3)
O11 0.073(4) 0.053(3) 0.059(4) -0.005(3) 0.003(3) -0.006(3)
O12 0.067(4) 0.082(4) 0.049(4) -0.010(3) 0.018(3) -0.020(3)
C49 0.112(8) 0.047(6) 0.074(7) -0.010(5) 0.000(6) -0.014(5)
C50 0.247(16) 0.061(7) 0.077(9) 0.013(7) -0.003(10) -0.004(8)
C51 0.184(13) 0.081(7) 0.065(8) 0.015(7) 0.010(8) -0.017(8)
C52 0.072(7) 0.076(7) 0.091(8) -0.019(6) 0.022(6) -0.012(5)
C53 0.084(9) 0.088(7) 0.097(9) -0.008(6) -0.003(7) 0.014(7)
C54 0.077(8) 0.071(7) 0.137(11) 0.002(7) -0.030(7) 0.012(6)
C55 0.097(10) 0.066(7) 0.170(13) 0.005(7) 0.021(9) 0.013(7)
C56 0.073(8) 0.073(7) 0.208(14) -0.056(8) -0.033(9) 0.016(6)
C61 0.094(9) 0.158(10) 0.044(7) 0.031(7) 0.018(6) 0.004(8)
C62 0.111(11) 0.153(11) 0.110(11) 0.070(9) -0.008(10) 0.023(9)
C63 0.089(11) 0.302(20) 0.136(14) 0.143(13) 0.011(10) 0.042(12)
C64 0.076(10) 0.244(15) 0.156(14) 0.130(12) 0.023(9) 0.059(10)
C65 0.156(11) 0.061(6) 0.059(7) -0.005(5) 0.007(7) -0.024(7)
C66 0.108(9) 0.080(7) 0.076(8) -0.009(6) 0.019(7) 0.013(6)
C67 0.136(11) 0.092(8) 0.070(8) -0.016(6) 0.039(7) -0.017(7)
C68 0.088(8) 0.102(8) 0.052(7) -0.017(6) -0.006(6) -0.010(6)
C69 0.122(11) 0.152(10) 0.108(10) -0.064(9) 0.055(8) -0.030(9)
C70 0.103(9) 0.157(11) 0.063(8) -0.019(7) 0.037(7) -0.042(8)
C71 0.107(10) 0.084(7) 0.127(11) -0.022(7) 0.043(8) -0.022(7)
C72 0.105(9) 0.100(8) 0.163(13) -0.057(8) 0.090(9) -0.048(7)

loop_
_atom_site_label
_atom_site_type_symbol
_atom_site_fract_x
_atom_site_fract_y
_atom_site_fract_z
_atom_site_U_iso_or_equiv
_atom_site_thermal_displace_type
_atom_site_occupancy
_atom_site_calc_flag
_atom_site_refinement_flags
_atom_site_disorder_group
Fe1 Fe 0.04221(8) 0.85675(7) 0.31019(5) 0.0457(3) Uani 1 d . .
Fe2 Fe -0.00599(8) 0.73526(7) 0.24527(5) 0.0428(3) Uani 1 d . .
Fe3 Fe -0.05518(8) 0.61501(7) 0.18033(5) 0.0464(3) Uani 1 d . .
Cl1 Cl 0.1954(2) 0.90674(15) 0.32209(10) 0.0746(7) Uani 1 d . .
Cl2 Cl -0.0666(2) 0.93321(14) 0.36385(10) 0.0716(7) Uani 1 d . .
Cl3 Cl -0.0980(2) 0.64451(14) 0.08832(9) 0.0649(6) Uani 1 d . .
Cl4 Cl -0.0646(2) 0.46328(13) 0.20318(11) 0.0797(8) Uani 1 d . .
N1 N 0.0278(4) 0.7281(4) 0.3186(2) 0.041(2) Uani 1 d . .
N2 N 0.0088(4) 0.8566(3) 0.2328(3) 0.043(2) Uani 1 d . .
N3 N -0.1239(4) 0.6909(3) 0.2299(2) 0.042(2) Uani 1 d . .
N4 N 0.0649(5) 0.6666(4) 0.1994(2) 0.045(2) Uani 1 d . .
C1 C 0.0401(5) 0.6499(5) 0.3568(3) 0.045(2) Uani 1 d . .
C2 C 0.0562(7) 0.6595(6) 0.4130(4) 0.067(3) Uani 1 d . .
H2 H 0.0548(7) 0.7192(6) 0.4250(4) 0.081 Uiso 1 calc R .
C3 C 0.0742(9) 0.5845(7) 0.4527(4) 0.107(4) Uani 1 d . .
H3 H 0.0869(9) 0.5922(7) 0.4913(4) 0.129 Uiso 1 calc R .
C4 C 0.0735(8) 0.4978(7) 0.4350(5) 0.089(3) Uani 1 d . .
H4 H 0.0863(8) 0.4456(7) 0.4616(5) 0.107 Uiso 1 calc R .
C5 C 0.0548(6) 0.4868(6) 0.3808(5) 0.072(3) Uani 1 d . .
H5 H 0.0529(6) 0.4269(6) 0.3694(5) 0.086 Uiso 1 calc R .
C6 C 0.0382(6) 0.5619(5) 0.3413(3) 0.056(2) Uani 1 d . .
H6 H 0.0253(6) 0.5532(5) 0.3029(3) 0.067 Uiso 1 calc R .
C7 C 0.0040(5) 0.9113(5) 0.1814(3) 0.043(2) Uani 1 d . .
C8 C -0.0372(6) 0.8849(5) 0.1325(3) 0.056(2) Uani 1 d . .
H8 H -0.0641(6) 0.8260(5) 0.1340(3) 0.067 Uiso 1 calc R .
C9 C -0.0401(7) 0.9414(6) 0.0825(3) 0.067(3) Uani 1 d . .
H9 H -0.0694(7) 0.9221(6) 0.0498(3) 0.081 Uiso 1 calc R .
C10 C -0.0006(7) 1.0262(6) 0.0798(4) 0.063(2) Uani 1 d . .
H10 H -0.0026(7) 1.0658(6) 0.0453(4) 0.075 Uiso 1 calc R .
C11 C 0.0414(6) 1.0535(6) 0.1265(4) 0.066(3) Uani 1 d . .
H11 H 0.0695(6) 1.1120(6) 0.1241(4) 0.079 Uiso 1 calc R .
C12 C 0.0439(6) 0.9981(5) 0.1770(4) 0.057(2) Uani 1 d . .
H12 H 0.0728(6) 1.0187(5) 0.2093(4) 0.068 Uiso 1 calc R .
C13 C -0.2148(6) 0.7146(5) 0.2509(3) 0.040(2) Uani 1 d . .
C14 C -0.2317(6) 0.7804(5) 0.2886(3) 0.051(2) Uani 1 d . .
H14 H -0.1767(6) 0.8101(5) 0.3016(3) 0.061 Uiso 1 calc R .
C15 C -0.3245(7) 0.8033(5) 0.3072(4) 0.062(2) Uani 1 d . .
H15 H -0.3328(7) 0.8485(5) 0.3329(4) 0.074 Uiso 1 calc R .
C16 C -0.4057(6) 0.7629(6) 0.2898(4) 0.068(3) Uani 1 d . .
H16 H -0.4703(6) 0.7796(6) 0.3031(4) 0.081 Uiso 1 calc R .
C17 C -0.3922(6) 0.6971(6) 0.2525(4) 0.064(2) Uani 1 d . .
H17 H -0.4480(6) 0.6680(6) 0.2399(4) 0.077 Uiso 1 calc R .
C18 C -0.2993(6) 0.6735(5) 0.2336(3) 0.049(2) Uani 1 d . .
H18 H -0.2917(6) 0.6281(5) 0.2080(3) 0.059 Uiso 1 calc R .
C19 C 0.1655(6) 0.6658(5) 0.1879(3) 0.042(2) Uani 1 d . .
C20 C 0.2330(6) 0.7155(5) 0.2157(3) 0.054(2) Uani 1 d . .
H20 H 0.2102(6) 0.7507(5) 0.2452(3) 0.064 Uiso 1 calc R .
C21 C 0.3316(6) 0.7131(5) 0.2003(4) 0.060(2) Uani 1 d . .
H21 H 0.3763(6) 0.7466(5) 0.2196(4) 0.072 Uiso 1 calc R .
C22 C 0.3672(6) 0.6638(5) 0.1580(4) 0.059(2) Uani 1 d . .
H22 H 0.4355(6) 0.6639(5) 0.1474(4) 0.071 Uiso 1 calc R .
C23 C 0.3023(7) 0.6141(6) 0.1310(4) 0.062(2) Uani 1 d . .
H23 H 0.3263(7) 0.5791(6) 0.1018(4) 0.075 Uiso 1 calc R .
C24 C 0.2039(6) 0.6144(5) 0.1456(4) 0.054(2) Uani 1 d . .
H24 H 0.1608(6) 0.5789(5) 0.1266(4) 0.065 Uiso 1 calc R .
Fe4 Fe -0.63080(8) 0.75958(7) -0.10764(5) 0.0441(3) Uani 1 d . .
Fe5 Fe -0.42127(8) 0.79694(7) -0.06884(5) 0.0466(3) Uani 1 d . .
Cl5 Cl -0.53318(15) 0.67384(12) -0.02948(9) 0.0567(6) Uani 1 d . .
Cl6 Cl -0.56862(14) 0.90127(12) -0.07217(9) 0.0529(6) Uani 1 d . .
Cl7 Cl -0.47269(14) 0.75673(13) -0.16329(8) 0.0531(5) Uani 1 d . .
O1 O -0.7138(4) 0.8404(3) -0.1718(2) 0.0514(14) Uani 1 d . .
O2 O -0.6818(4) 0.6358(3) -0.1350(2) 0.0522(14) Uani 1 d . .
O3 O -0.7625(4) 0.7602(3) -0.0582(2) 0.0606(15) Uani 1 d . .
O4 O -0.3283(4) 0.9080(3) -0.1021(2) 0.0511(14) Uani 1 d . .
O5 O -0.2953(4) 0.7049(3) -0.0687(2) 0.0566(15) Uani 1 d . .
O6 O -0.3831(4) 0.8211(3) 0.0142(2) 0.0538(14) Uani 1 d . .
C25 C -0.7024(8) 0.8356(7) -0.2315(4) 0.096(3) Uani 1 d . .
H25A H -0.7421(8) 0.7861(7) -0.2434(4) 0.125 Uiso 1 calc R .
H25B H -0.6319(8) 0.8229(7) -0.2415(4) 0.125 Uiso 1 calc R .
C26 C -0.7385(9) 0.9280(8) -0.2612(4) 0.117(4) Uani 1 d . .
H26A H -0.6903(9) 0.9516(8) -0.2907(4) 0.153 Uiso 1 calc R .
H26B H -0.8036(9) 0.9236(8) -0.2790(4) 0.153 Uiso 1 calc R .
C27 C -0.7465(10) 0.9863(7) -0.2147(5) 0.132(5) Uani 1 d . .
H27A H -0.6849(10) 1.0197(7) -0.2124(5) 0.172 Uiso 1 calc R .
H27B H -0.8028(10) 1.0314(7) -0.2210(5) 0.172 Uiso 1 calc R .
C28 C -0.7617(7) 0.9281(6) -0.1645(4) 0.079(3) Uani 1 d . .
H28A H -0.8336(7) 0.9212(6) -0.1570(4) 0.103 Uiso 1 calc R .
H28B H -0.7331(7) 0.9540(6) -0.1318(4) 0.103 Uiso 1 calc R .
C29 C -0.7013(7) 0.5573(5) -0.0962(4) 0.071(3) Uani 1 d . .
H29A H -0.7693(7) 0.5372(5) -0.1014(4) 0.092 Uiso 1 calc R .
H29B H -0.6955(7) 0.5717(5) -0.0565(4) 0.092 Uiso 1 calc R .
C30 C -0.6258(7) 0.4831(5) -0.1085(4) 0.074(3) Uani 1 d . .
H30A H -0.6582(7) 0.4251(5) -0.1126(4) 0.096 Uiso 1 calc R .
H30B H -0.5765(7) 0.4720(5) -0.0778(4) 0.096 Uiso 1 calc R .
C31 C -0.5764(7) 0.5212(6) -0.1652(4) 0.078(3) Uani 1 d . .
H31A H -0.5095(7) 0.5429(6) -0.1590(4) 0.101 Uiso 1 calc R .
H31B H -0.5709(7) 0.4744(6) -0.1924(4) 0.101 Uiso 1 calc R .
C32 C -0.6469(7) 0.5999(6) -0.1865(4) 0.068(3) Uani 1 d . .
H32A H -0.6120(7) 0.6468(6) -0.2118(4) 0.089 Uiso 1 calc R .
H32B H -0.7025(7) 0.5781(6) -0.2074(4) 0.089 Uiso 1 calc R .
C33 C -0.8617(6) 0.7418(6) -0.0745(4) 0.072(3) Uani 1 d . .
H33A H -0.8607(6) 0.6893(6) -0.0974(4) 0.093 Uiso 1 calc R .
H33B H -0.8927(6) 0.7960(6) -0.0970(4) 0.093 Uiso 1 calc R .
C34 C -0.9170(8) 0.7201(8) -0.0192(5) 0.113(4) Uani 1 d . .
H34A H -0.9123(8) 0.6536(8) -0.0066(5) 0.146 Uiso 1 calc R .
H34B H -0.9878(8) 0.7401(8) -0.0228(5) 0.146 Uiso 1 calc R .
C35 C -0.8658(9) 0.7732(9) 0.0215(5) 0.121(4) Uani 1 d . .
H35A H -0.8971(9) 0.8353(9) 0.0217(5) 0.158 Uiso 1 calc R .
H35B H -0.8685(9) 0.7415(9) 0.0606(5) 0.158 Uiso 1 calc R .
C36 C -0.7651(8) 0.7779(8) 0.0008(4) 0.105(4) Uani 1 d . .
H36A H -0.7223(8) 0.7319(8) 0.0236(4) 0.136 Uiso 1 calc R .
H36B H -0.7401(8) 0.8393(8) 0.0043(4) 0.136 Uiso 1 calc R .
C37 C -0.3197(7) 0.9386(5) -0.1622(4) 0.069(3) Uani 1 d . .
H37A H -0.3706(7) 0.9106(5) -0.1835(4) 0.090 Uiso 1 calc R .
H37B H -0.2534(7) 0.9203(5) -0.1770(4) 0.090 Uiso 1 calc R .
C38 C -0.3339(7) 1.0387(5) -0.1692(4) 0.076(3) Uani 1 d . .
H38A H -0.4050(7) 1.0574(5) -0.1729(4) 0.099 Uiso 1 calc R .
H38B H -0.2968(7) 1.0661(5) -0.2030(4) 0.099 Uiso 1 calc R .
C39 C -0.2927(7) 1.0660(5) -0.1149(4) 0.070(3) Uani 1 d . .
H39A H -0.2207(7) 1.0758(5) -0.1190(4) 0.091 Uiso 1 calc R .
H39B H -0.3269(7) 1.1227(5) -0.1042(4) 0.091 Uiso 1 calc R .
C40 C -0.3128(7) 0.9863(5) -0.0719(4) 0.067(3) Uani 1 d . .
H40A H -0.2557(7) 0.9734(5) -0.0462(4) 0.087 Uiso 1 calc R .
H40B H -0.3724(7) 1.0000(5) -0.0487(4) 0.087 Uiso 1 calc R .
C41 C -0.2147(7) 0.7154(6) -0.1097(4) 0.083(3) Uani 1 d . .
H41A H -0.1699(7) 0.7627(6) -0.1000(4) 0.108 Uiso 1 calc R .
H41B H -0.2404(7) 0.7336(6) -0.1484(4) 0.108 Uiso 1 calc R .
C42 C -0.1613(8) 0.6250(6) -0.1071(5) 0.099(3) Uani 1 d . .
H42A H -0.1826(8) 0.5906(6) -0.1381(5) 0.129 Uiso 1 calc R .
H42B H -0.0888(8) 0.6324(6) -0.1107(5) 0.129 Uiso 1 calc R .
C43 C -0.1869(7) 0.5768(6) -0.0512(4) 0.077(3) Uani 1 d . .
H43A H -0.1433(7) 0.5935(6) -0.0212(4) 0.100 Uiso 1 calc R .
H43B H -0.1825(7) 0.5096(6) -0.0520(4) 0.100 Uiso 1 calc R .
C44 C -0.2925(7) 0.6109(6) -0.0424(4) 0.084(3) Uani 1 d . .
H44A H -0.3393(7) 0.5740(6) -0.0609(4) 0.109 Uiso 1 calc R .
H44B H -0.3096(7) 0.6082(6) -0.0013(4) 0.109 Uiso 1 calc R .
C45 C -0.4580(6) 0.8413(6) 0.0570(3) 0.069(3) Uani 1 d . .
H45A H -0.5112(6) 0.7967(6) 0.0588(3) 0.090 Uiso 1 calc R .
H45B H -0.4881(6) 0.9036(6) 0.0478(3) 0.090 Uiso 1 calc R .
C46 C -0.4052(7) 0.8342(6) 0.1123(4) 0.080(3) Uani 1 d . .
H46A H -0.4273(7) 0.8847(6) 0.1346(4) 0.103 Uiso 1 calc R .
H46B H -0.4177(7) 0.7752(6) 0.1352(4) 0.103 Uiso 1 calc R .
C47 C -0.2982(7) 0.8403(7) 0.0965(4) 0.088(3) Uani 1 d . .
H47A H -0.2779(7) 0.9044(7) 0.0947(4) 0.115 Uiso 1 calc R .
H47B H -0.2569(7) 0.8022(7) 0.1248(4) 0.115 Uiso 1 calc R .
C48 C -0.2863(7) 0.8067(7) 0.0401(4) 0.084(3) Uani 1 d . .
H48A H -0.2359(7) 0.8413(7) 0.0167(4) 0.109 Uiso 1 calc R .
H48B H -0.2657(7) 0.7409(7) 0.0440(4) 0.109 Uiso 1 calc R .
Fe6 Fe 0.63692(9) 0.28713(7) 0.45061(5) 0.0498(3) Uani 1 d D .
Fe7 Fe 0.43511(9) 0.24860(7) 0.40478(5) 0.0502(3) Uani 1 d . .
Cl8 Cl 0.5188(2) 0.16968(13) 0.48994(9) 0.0653(6) Uani 1 d . .
Cl9 Cl 0.5981(2) 0.24029(14) 0.35585(9) 0.0624(6) Uani 1 d . .
Cl10 Cl 0.4900(2) 0.39305(12) 0.43598(9) 0.0615(6) Uani 1 d . .
O7 O 0.7364(4) 0.3904(3) 0.4167(2) 0.0578(15) Uani 1 d . .
O8 O 0.7603(4) 0.1933(3) 0.4561(3) 0.076(2) Uani 1 d . .
O10 O 0.3618(4) 0.3250(3) 0.3345(2) 0.0585(15) Uani 1 d . .
O11 O 0.3927(4) 0.1243(3) 0.3728(2) 0.061(2) Uani 1 d . .
O12 O 0.2996(4) 0.2544(4) 0.4537(2) 0.066(2) Uani 1 d . .
C49 C 0.7229(7) 0.4861(5) 0.4262(4) 0.077(3) Uani 1 d . .
H49A H 0.7693(7) 0.5009(5) 0.4555(4) 0.100 Uiso 1 calc R .
H49B H 0.6542(7) 0.4991(5) 0.4396(4) 0.100 Uiso 1 calc R .
C50 C 0.7426(11) 0.5410(6) 0.3722(5) 0.130(5) Uani 1 d . .
H50A H 0.8047(11) 0.5740(6) 0.3740(5) 0.169 Uiso 1 calc R .
H50B H 0.6874(11) 0.5863(6) 0.3629(5) 0.169 Uiso 1 calc R .
C51 C 0.7522(9) 0.4755(7) 0.3291(4) 0.112(4) Uani 1 d . .
H51A H 0.6875(9) 0.4685(7) 0.3113(4) 0.145 Uiso 1 calc R .
H51B H 0.8010(9) 0.4956(7) 0.2989(4) 0.145 Uiso 1 calc R .
C52 C 0.7865(7) 0.3896(6) 0.3616(4) 0.079(3) Uani 1 d . .
H52A H 0.7680(7) 0.3362(6) 0.3427(4) 0.103 Uiso 1 calc R .
H52B H 0.8594(7) 0.3875(6) 0.3659(4) 0.103 Uiso 1 calc R .
C53 C 0.8605(8) 0.2060(6) 0.4646(5) 0.090(3) Uani 1 d . .
H53A H 0.8676(8) 0.2523(6) 0.4915(5) 0.118 Uiso 1 calc R .
H53B H 0.8932(8) 0.2279(6) 0.4280(5) 0.118 Uiso 1 calc R .
C54 C 0.9080(7) 0.1155(6) 0.4885(5) 0.096(4) Uani 1 d . .
H54A H 0.9648(7) 0.0978(6) 0.4643(5) 0.125 Uiso 1 calc R .
H54B H 0.9317(7) 0.1188(6) 0.5276(5) 0.125 Uiso 1 calc R .
C55 C 0.8306(8) 0.0514(6) 0.4888(6) 0.113(4) Uani 1 d . .
H55A H 0.7986(8) 0.0411(6) 0.5269(6) 0.147 Uiso 1 calc R .
H55B H 0.8569(8) -0.0081(6) 0.4776(6) 0.147 Uiso 1 calc R .
C56 C 0.7582(7) 0.0974(6) 0.4452(6) 0.115(5) Uani 1 d . .
H56A H 0.7809(7) 0.0892(6) 0.4058(6) 0.149 Uiso 1 calc R .
H56B H 0.6910(7) 0.0736(6) 0.4516(6) 0.149 Uiso 1 calc R .
O9A O 0.6792(9) 0.3208(7) 0.5331(4) 0.059(4) Uiso 0.67(2) d PD 1
O9B O 0.6443(15) 0.3173(10) 0.5361(6) 0.024(5) Uiso 0.33(2) d PD 2
C57A C 0.6913(9) 0.2456(8) 0.5783(6) 0.057(4) Uiso 0.67(2) d PD 1
C58A C 0.6468(13) 0.2836(9) 0.6340(6) 0.096(6) Uiso 0.67(2) d PD 1
C59A C 0.5980(10) 0.3667(8) 0.6202(5) 0.058(4) Uiso 0.67(2) d PD 1
C60A C 0.6362(9) 0.4024(7) 0.5560(5) 0.055(4) Uiso 0.67(2) d PD 1
C57B C 0.6903(54) 0.2388(33) 0.5955(35) 0.436(72) Uiso 0.33(2) d PD 2
C58B C 0.7008(28) 0.3138(27) 0.6404(15) 0.142(17) Uiso 0.33(2) d PD 2
C59B C 0.6588(25) 0.3936(19) 0.6149(14) 0.105(13) Uiso 0.33(2) d PD 2
C60B C 0.5654(20) 0.3592(19) 0.5794(14) 0.092(12) Uiso 0.33(2) d PD 2
C61 C 0.4161(8) 0.3790(8) 0.2894(4) 0.102(4) Uani 1 d . .
H61A H 0.4541(8) 0.3384(8) 0.2653(4) 0.133 Uiso 1 calc R .
H61B H 0.4628(8) 0.4185(8) 0.3059(4) 0.133 Uiso 1 calc R .
C62 C 0.3407(10) 0.4351(8) 0.2556(6) 0.132(5) Uani 1 d . .
H62A H 0.3563(10) 0.5006(8) 0.2531(6) 0.171 Uiso 1 calc R .
H62B H 0.3398(10) 0.4169(8) 0.2165(6) 0.171 Uiso 1 calc R .
C63 C 0.2529(10) 0.4224(11) 0.2809(6) 0.189(8) Uani 1 d . .
H63A H 0.2097(10) 0.3912(11) 0.2564(6) 0.246 Uiso 1 calc R .
H63B H 0.2204(10) 0.4822(11) 0.2872(6) 0.246 Uiso 1 calc R .
C64 C 0.2675(9) 0.3647(9) 0.3371(6) 0.172(7) Uani 1 d . .
H64A H 0.2613(9) 0.4032(9) 0.3689(6) 0.224 Uiso 1 calc R .
H64B H 0.2175(9) 0.3171(9) 0.3427(6) 0.224 Uiso 1 calc R .
C65 C 0.4048(9) 0.0344(6) 0.4019(4) 0.092(3) Uani 1 d . .
H65A H 0.3406(9) 0.0039(6) 0.4053(4) 0.119 Uiso 1 calc R .
H65B H 0.4310(9) 0.0366(6) 0.4405(4) 0.119 Uiso 1 calc R .
C66 C 0.4756(8) -0.0143(6) 0.3668(4) 0.089(3) Uani 1 d . .
H66A H 0.4668(8) -0.0812(6) 0.3729(4) 0.116 Uiso 1 calc R .
H66B H 0.5447(8) -0.0019(6) 0.3758(4) 0.116 Uiso 1 calc R .
C67 C 0.4516(8) 0.0226(7) 0.3076(4) 0.099(4) Uani 1 d . .
H67A H 0.5127(8) 0.0287(7) 0.2837(4) 0.129 Uiso 1 calc R .
H67B H 0.4067(8) -0.0178(7) 0.2905(4) 0.129 Uiso 1 calc R .
C68 C 0.4028(7) 0.1127(6) 0.3125(4) 0.080(3) Uani 1 d . .
H68A H 0.4431(7) 0.1615(6) 0.2927(4) 0.104 Uiso 1 calc R .
H68B H 0.3367(7) 0.1163(6) 0.2949(4) 0.104 Uiso 1 calc R .
C69 C 0.2870(9) 0.3097(8) 0.5020(5) 0.124(4) Uani 1 d . .
H69A H 0.3475(9) 0.3039(8) 0.5254(5) 0.161 Uiso 1 calc R .
H69B H 0.2745(9) 0.3750(8) 0.4881(5) 0.161 Uiso 1 calc R .
C70 C 0.2027(8) 0.2748(8) 0.5356(4) 0.106(4) Uani 1 d . .
H70A H 0.1593(8) 0.3258(8) 0.5474(4) 0.138 Uiso 1 calc R .
H70B H 0.2250(8) 0.2357(8) 0.5702(4) 0.138 Uiso 1 calc R .
C71 C 0.1505(8) 0.2217(7) 0.4979(5) 0.105(4) Uani 1 d . .
H71A H 0.1030(8) 0.2608(7) 0.4737(5) 0.137 Uiso 1 calc R .
H71B H 0.1146(8) 0.1716(7) 0.5197(5) 0.137 Uiso 1 calc R .
C72 C 0.2342(8) 0.1851(7) 0.4632(5) 0.120(5) Uani 1 d . .
H72A H 0.2667(8) 0.1302(7) 0.4842(5) 0.156 Uiso 1 calc R .
H72B H 0.2098(8) 0.1684(7) 0.4267(5) 0.156 Uiso 1 calc R .
O13A O 0.0430(12) 0.2375(12) 0.3431(7) 0.118(8) Uiso 0.53(2) d P 1
O13B O 0.0426(26) 0.1615(21) 0.3339(11) 0.186(12) Uiso 0.47(2) d P 2
C73A C -0.0135(16) 0.2599(16) 0.2942(9) 0.098(8) Uiso 0.53(2) d PD 1
C74A C 0.0471(21) 0.2404(15) 0.2424(9) 0.109(9) Uiso 0.53(2) d PD 1
C75A C 0.1339(15) 0.1841(16) 0.2664(13) 0.102(8) Uiso 0.53(2) d PD 1
C76A C 0.1062(32) 0.1626(36) 0.3275(15) 0.268(32) Uiso 0.53(2) d PD 1
C73B C -0.0415(22) 0.2032(32) 0.2970(15) 0.205(18) Uiso 0.47(2) d PD 2
C74B C -0.0101(20) 0.2164(16) 0.2366(10) 0.104(9) Uiso 0.47(2) d PD 2
C75B C 0.1000(18) 0.1937(15) 0.2379(10) 0.082(8) Uiso 0.47(2) d PD 2
C76B C 0.1101(21) 0.1394(21) 0.2948(16) 0.152(13) Uiso 0.47(2) d PD 2

loop_
_atom_type_symbol
_atom_type_description
_atom_type_scat_dispersion_real
_atom_type_scat_dispersion_imag
_atom_type_scat_source
C C 0.0033 0.0016 'International Tables Vol C Tables 4.2.6.8 and 6.1.1.4'
H H 0.0000 0.0000 'International Tables Vol C Tables 4.2.6.8 and 6.1.1.4'
N N 0.0061 0.0033 'International Tables Vol C Tables 4.2.6.8 and 6.1.1.4'
O O 0.0106 0.0060 'International Tables Vol C Tables 4.2.6.8 and 6.1.1.4'
Cl Cl 0.1484 0.1585 'International Tables Vol C Tables 4.2.6.8 and 6.1.1.4'
Fe Fe 0.3463 0.8444 'International Tables Vol C Tables 4.2.6.8 and 6.1.1.4'

loop_
_geom_angle_atom_site_label_1
_geom_angle_atom_site_label_2
_geom_angle_atom_site_label_3
_geom_angle
_geom_angle_site_symmetry_1
_geom_angle_site_symmetry_3
_geom_angle_publ_flag
N2 Fe1 N1 87.7(2) . . ?
N2 Fe1 Cl1 113.3(2) . . ?
N1 Fe1 Cl1 117.1(2) . . ?
N2 Fe1 Cl2 115.8(2) . . ?
N1 Fe1 Cl2 113.7(2) . . ?
Cl1 Fe1 Cl2 108.40(9) . . ?
N2 Fe1 Fe2 43.9(2) . . ?
N1 Fe1 Fe2 43.8(2) . . ?
Cl1 Fe1 Fe2 127.04(8) . . ?
Cl2 Fe1 Fe2 124.54(8) . . ?
N1 Fe2 N4 118.1(3) . . ?
N1 Fe2 N2 94.0(3) . . ?
N4 Fe2 N2 116.1(3) . . ?
N1 Fe2 N3 117.1(3) . . ?
N4 Fe2 N3 94.9(3) . . ?
N2 Fe2 N3 118.5(3) . . ?
N1 Fe2 Fe3 133.2(2) . . ?
N4 Fe2 Fe3 47.5(2) . . ?
N2 Fe2 Fe3 132.8(2) . . ?
N3 Fe2 Fe3 47.5(2) . . ?
N1 Fe2 Fe1 47.1(2) . . ?
N4 Fe2 Fe1 132.9(2) . . ?
N2 Fe2 Fe1 46.9(2) . . ?
N3 Fe2 Fe1 132.2(2) . . ?
Fe3 Fe2 Fe1 179.56(6) . . ?
N4 Fe3 N3 88.3(2) . . ?
N4 Fe3 Cl4 115.9(2) . . ?
N3 Fe3 Cl4 116.2(2) . . ?
N4 Fe3 Cl3 115.1(2) . . ?
N3 Fe3 Cl3 114.1(2) . . ?
Cl4 Fe3 Cl3 106.75(9) . . ?
N4 Fe3 Fe2 44.0(2) . . ?
N3 Fe3 Fe2 44.3(2) . . ?
Cl4 Fe3 Fe2 127.69(8) . . ?
Cl3 Fe3 Fe2 125.55(7) . . ?
C1 N1 Fe2 127.8(5) . . ?
C1 N1 Fe1 143.0(5) . . ?
Fe2 N1 Fe1 89.1(2) . . ?
C7 N2 Fe2 127.5(5) . . ?
C7 N2 Fe1 142.9(5) . . ?
Fe2 N2 Fe1 89.2(3) . . ?
C13 N3 Fe2 127.6(5) . . ?
C13 N3 Fe3 144.2(5) . . ?
Fe2 N3 Fe3 88.2(3) . . ?
C19 N4 Fe2 128.6(5) . . ?
C19 N4 Fe3 142.8(5) . . ?
Fe2 N4 Fe3 88.6(3) . . ?
C2 C1 C6 117.7(7) . . ?
C2 C1 N1 118.8(7) . . ?
C6 C1 N1 123.5(7) . . ?
C1 C2 C3 121.7(8) . . ?
C2 C3 C4 118.5(9) . . ?
C5 C4 C3 120.8(8) . . ?
C4 C5 C6 120.3(8) . . ?
C5 C6 C1 120.9(8) . . ?
N2 C7 C8 123.9(7) . . ?
N2 C7 C12 119.1(7) . . ?
C8 C7 C12 117.1(7) . . ?
C9 C8 C7 121.7(8) . . ?
C8 C9 C10 119.6(8) . . ?
C11 C10 C9 120.1(8) . . ?
C10 C11 C12 120.9(8) . . ?
C11 C12 C7 120.6(8) . . ?
N3 C13 C14 124.2(7) . . ?
N3 C13 C18 119.8(7) . . ?
C14 C13 C18 116.0(8) . . ?
C15 C14 C13 121.9(8) . . ?
C14 C15 C16 121.4(8) . . ?
C15 C16 C17 118.5(9) . . ?
C18 C17 C16 120.5(8) . . ?
C17 C18 C13 121.8(8) . . ?
N4 C19 C24 119.1(7) . . ?
N4 C19 C20 123.8(7) . . ?
C24 C19 C20 117.2(8) . . ?
C21 C20 C19 120.0(8) . . ?
C22 C21 C20 121.8(8) . . ?
C21 C22 C23 118.7(8) . . ?
C24 C23 C22 121.1(8) . . ?
C23 C24 C19 121.3(8) . . ?
O3 Fe4 O1 85.9(2) . . ?
O3 Fe4 O2 85.3(2) . . ?
O1 Fe4 O2 91.3(2) . . ?
O3 Fe4 Cl7 178.2(2) . . ?
O1 Fe4 Cl7 95.8(2) . . ?
O2 Fe4 Cl7 94.9(2) . . ?
O3 Fe4 Cl5 93.2(2) . . ?
O1 Fe4 Cl5 176.40(14) . . ?
O2 Fe4 Cl5 92.09(15) . . ?
Cl7 Fe4 Cl5 85.03(8) . . ?
O3 Fe4 Cl6 94.4(2) . . ?
O1 Fe4 Cl6 90.79(14) . . ?
O2 Fe4 Cl6 177.8(2) . . ?
Cl7 Fe4 Cl6 85.35(7) . . ?
Cl5 Fe4 Cl6 85.78(7) . . ?
O6 Fe5 O5 87.8(2) . . ?
O6 Fe5 O4 88.7(2) . . ?
O5 Fe5 O4 89.3(2) . . ?
O6 Fe5 Cl6 94.3(2) . . ?
O5 Fe5 Cl6 177.93(15) . . ?
O4 Fe5 Cl6 91.04(14) . . ?
O6 Fe5 Cl7 175.30(15) . . ?
O5 Fe5 Cl7 91.49(15) . . ?
O4 Fe5 Cl7 95.97(15) . . ?
Cl6 Fe5 Cl7 86.45(7) . . ?
O6 Fe5 Cl5 90.74(15) . . ?
O5 Fe5 Cl5 92.8(2) . . ?
O4 Fe5 Cl5 177.73(15) . . ?
Cl6 Fe5 Cl5 86.81(7) . . ?
Cl7 Fe5 Cl5 84.66(7) . . ?
Fe4 Cl5 Fe5 76.37(6) . . ?
Fe5 Cl6 Fe4 76.65(6) . . ?
Fe4 Cl7 Fe5 76.56(7) . . ?
C25 O1 C28 107.0(6) . . ?
C25 O1 Fe4 125.3(5) . . ?
C28 O1 Fe4 124.2(5) . . ?
C29 O2 C32 105.0(6) . . ?
C29 O2 Fe4 122.4(5) . . ?
C32 O2 Fe4 123.3(5) . . ?
C33 O3 C36 108.6(7) . . ?
C33 O3 Fe4 128.5(5) . . ?
C36 O3 Fe4 122.9(5) . . ?
C40 O4 C37 107.0(5) . . ?
C40 O4 Fe5 123.0(5) . . ?
C37 O4 Fe5 122.7(4) . . ?
C41 O5 C44 108.7(6) . . ?
C41 O5 Fe5 123.4(5) . . ?
C44 O5 Fe5 124.8(5) . . ?
C48 O6 C45 110.2(6) . . ?
C48 O6 Fe5 127.1(5) . . ?
C45 O6 Fe5 122.0(4) . . ?
O1 C25 C26 107.1(7) . . ?
C27 C26 C25 103.3(9) . . ?
C28 C27 C26 106.7(10) . . ?
C27 C28 O1 107.9(8) . . ?
O2 C29 C30 107.2(7) . . ?
C29 C30 C31 103.9(7) . . ?
C32 C31 C30 102.8(7) . . ?
O2 C32 C31 103.4(7) . . ?
O3 C33 C34 104.8(8) . . ?
C33 C34 C35 103.8(9) . . ?
C36 C35 C34 105.0(10) . . ?
C35 C36 O3 108.5(9) . . ?
O4 C37 C38 107.7(7) . . ?
C37 C38 C39 103.0(7) . . ?
C40 C39 C38 103.6(6) . . ?
O4 C40 C39 108.1(7) . . ?
O5 C41 C42 105.9(7) . . ?
C43 C42 C41 106.0(8) . . ?
C42 C43 C44 102.1(7) . . ?
O5 C44 C43 104.4(7) . . ?
O6 C45 C46 106.0(7) . . ?
C47 C46 C45 105.1(8) . . ?
C48 C47 C46 106.4(7) . . ?
O6 C48 C47 105.3(8) . . ?
O8 Fe6 O9B 94.9(5) . . ?
O8 Fe6 O7 87.7(2) . . ?
O9B Fe6 O7 95.3(5) . . ?
O8 Fe6 O9A 86.2(3) . . ?
O7 Fe6 O9A 85.6(3) . . ?
O8 Fe6 Cl10 175.1(2) . . ?
O9B Fe6 Cl10 89.9(5) . . ?
O7 Fe6 Cl10 92.4(2) . . ?
O9A Fe6 Cl10 98.7(3) . . ?
O8 Fe6 Cl9 89.8(2) . . ?
O9B Fe6 Cl9 169.4(5) . . ?
O7 Fe6 Cl9 94.3(2) . . ?
O9A Fe6 Cl9 176.0(3) . . ?
Cl10 Fe6 Cl9 85.28(8) . . ?
O8 Fe6 Cl8 93.4(2) . . ?
O9B Fe6 Cl8 84.5(5) . . ?
O7 Fe6 Cl8 178.9(2) . . ?
O9A Fe6 Cl8 94.3(3) . . ?
Cl10 Fe6 Cl8 86.44(8) . . ?
Cl9 Fe6 Cl8 85.81(8) . . ?
O10 Fe7 O12 89.3(2) . . ?
O10 Fe7 O11 88.9(2) . . ?
O12 Fe7 O11 90.8(2) . . ?
O10 Fe7 Cl9 94.9(2) . . ?
O12 Fe7 Cl9 175.4(2) . . ?
O11 Fe7 Cl9 91.2(2) . . ?
O10 Fe7 Cl10 89.57(14) . . ?
O12 Fe7 Cl10 92.4(2) . . ?
O11 Fe7 Cl10 176.4(2) . . ?
Cl9 Fe7 Cl10 85.70(8) . . ?
O10 Fe7 Cl8 175.9(2) . . ?
O12 Fe7 Cl8 89.1(2) . . ?
O11 Fe7 Cl8 94.9(2) . . ?
Cl9 Fe7 Cl8 86.56(8) . . ?
Cl10 Fe7 Cl8 86.78(7) . . ?
Fe7 Cl8 Fe6 75.70(7) . . ?
Fe7 Cl9 Fe6 76.03(7) . . ?
Fe7 Cl10 Fe6 76.17(6) . . ?
C49 O7 C52 105.9(6) . . ?
C49 O7 Fe6 123.2(5) . . ?
C52 O7 Fe6 123.2(5) . . ?
C53 O8 C56 103.6(6) . . ?
C53 O8 Fe6 131.1(5) . . ?
C56 O8 Fe6 125.0(5) . . ?
C64 O10 C61 107.0(7) . . ?
C64 O10 Fe7 124.6(6) . . ?
C61 O10 Fe7 122.2(5) . . ?
C65 O11 C68 105.3(6) . . ?
C65 O11 Fe7 125.6(5) . . ?
C68 O11 Fe7 121.0(5) . . ?
C72 O12 C69 106.5(7) . . ?
C72 O12 Fe7 125.3(5) . . ?
C69 O12 Fe7 122.4(6) . . ?
O7 C49 C50 107.6(7) . . ?
C49 C50 C51 105.7(8) . . ?
C52 C51 C50 103.9(9) . . ?
O7 C52 C51 104.5(8) . . ?
O8 C53 C54 108.3(8) . . ?
C55 C54 C53 104.8(8) . . ?
C54 C55 C56 103.6(8) . . ?
O8 C56 C55 101.8(8) . . ?
C57A O9A C60A 110.5(9) . . ?
C57A O9A Fe6 117.3(7) . . ?
C60A O9A Fe6 120.5(7) . . ?
C60B O9B C57B 88.4(25) . . ?
C60B O9B Fe6 133.7(14) . . ?
C57B O9B Fe6 125.4(16) . . ?
O9A C57A C58A 105.5(8) . . ?
C59A C58A C57A 110.1(9) . . ?
C58A C59A C60A 105.6(8) . . ?
O9A C60A C59A 105.1(8) . . ?
C58B C57B O9B 97.4(20) . . ?
C59B C58B C57B 105.8(15) . . ?
C58B C59B C60B 103.4(13) . . ?
O9B C60B C59B 89.2(18) . . ?
O10 C61 C62 106.1(9) . . ?
C63 C62 C61 108.4(11) . . ?
C62 C63 C64 108.9(11) . . ?
O10 C64 C63 106.0(10) . . ?
O11 C65 C66 105.3(8) . . ?
C65 C66 C67 104.1(8) . . ?
C68 C67 C66 104.8(8) . . ?
O11 C68 C67 108.0(8) . . ?
C70 C69 O12 106.9(8) . . ?
C69 C70 C71 104.8(9) . . ?
C70 C71 C72 101.8(9) . . ?
O12 C72 C71 105.9(7) . . ?
C73A O13A C76A 102.2(20) . . ?
C76B O13B C73B 101.7(25) . . ?
O13A C73A C74A 109.7(16) . . ?
C75A C74A C73A 103.6(11) . . ?
C76A C75A C74A 103.7(12) . . ?
O13A C76A C75A 107.1(21) . . ?
C74B C73B O13B 110.9(20) . . ?
C73B C74B C75B 103.9(13) . . ?
C76B C75B C74B 101.5(12) . . ?
O13B C76B C75B 114.7(20) . . ?

loop_
_geom_bond_atom_site_label_1
_geom_bond_atom_site_label_2
_geom_bond_distance
_geom_bond_site_symmetry_2
_geom_bond_publ_flag
Fe1 N2 1.892(6) . ?
Fe1 N1 1.899(5) . ?
Fe1 Cl1 2.257(2) . ?
Fe1 Cl2 2.262(2) . ?
Fe1 Fe2 2.5912(14) . ?
Fe2 N1 1.792(6) . ?
Fe2 N4 1.793(6) . ?
Fe2 N2 1.797(5) . ?
Fe2 N3 1.805(6) . ?
Fe2 Fe3 2.5816(14) . ?
Fe3 N4 1.903(6) . ?
Fe3 N3 1.903(6) . ?
Fe3 Cl4 2.247(2) . ?
Fe3 Cl3 2.252(2) . ?
N1 C1 1.389(8) . ?
N2 C7 1.383(9) . ?
N3 C13 1.360(9) . ?
N4 C19 1.379(9) . ?
C1 C2 1.373(10) . ?
C1 C6 1.386(9) . ?
C2 C3 1.385(11) . ?
C3 C4 1.386(11) . ?
C4 C5 1.339(12) . ?
C5 C6 1.380(10) . ?
C7 C8 1.392(9) . ?
C7 C12 1.400(9) . ?
C8 C9 1.370(10) . ?
C9 C10 1.372(10) . ?
C10 C11 1.358(11) . ?
C11 C12 1.369(10) . ?
C13 C14 1.393(10) . ?
C13 C18 1.403(9) . ?
C14 C15 1.359(10) . ?
C15 C16 1.362(10) . ?
C16 C17 1.384(11) . ?
C17 C18 1.364(10) . ?
C19 C24 1.395(10) . ?
C19 C20 1.411(9) . ?
C20 C21 1.371(10) . ?
C21 C22 1.366(11) . ?
C22 C23 1.374(10) . ?
C23 C24 1.365(10) . ?
Fe4 O3 2.105(5) . ?
Fe4 O1 2.127(5) . ?
Fe4 O2 2.144(5) . ?
Fe4 Cl7 2.483(2) . ?
Fe4 Cl5 2.487(2) . ?
Fe4 Cl6 2.513(2) . ?
Fe5 O6 2.111(5) . ?
Fe5 O5 2.127(5) . ?
Fe5 O4 2.172(5) . ?
Fe5 Cl6 2.455(2) . ?
Fe5 Cl7 2.490(2) . ?
Fe5 Cl5 2.497(2) . ?
O1 C25 1.426(10) . ?
O1 C28 1.443(9) . ?
O2 C29 1.424(9) . ?
O2 C32 1.440(9) . ?
O3 C33 1.445(9) . ?
O3 C36 1.447(10) . ?
O4 C40 1.444(8) . ?
O4 C37 1.445(9) . ?
O5 C41 1.443(9) . ?
O5 C44 1.452(9) . ?
O6 C48 1.450(9) . ?
O6 C45 1.458(9) . ?
C25 C26 1.524(12) . ?
C26 C27 1.464(14) . ?
C27 C28 1.402(12) . ?
C29 C30 1.509(11) . ?
C30 C31 1.544(12) . ?
C31 C32 1.515(11) . ?
C33 C34 1.502(12) . ?
C34 C35 1.502(14) . ?
C35 C36 1.436(13) . ?
C37 C38 1.468(10) . ?
C38 C39 1.508(10) . ?
C39 C40 1.496(10) . ?
C41 C42 1.480(11) . ?
C42 C43 1.470(12) . ?
C43 C44 1.507(11) . ?
C45 C46 1.493(10) . ?
C46 C47 1.488(12) . ?
C47 C48 1.475(11) . ?
Fe6 O8 2.112(5) . ?
Fe6 O9B 2.121(13) . ?
Fe6 O7 2.148(5) . ?
Fe6 O9A 2.158(9) . ?
Fe6 Cl10 2.473(2) . ?
Fe6 Cl9 2.486(2) . ?
Fe6 Cl8 2.494(2) . ?
Fe7 O10 2.136(5) . ?
Fe7 O12 2.146(6) . ?
Fe7 O11 2.157(5) . ?
Fe7 Cl9 2.467(2) . ?
Fe7 Cl10 2.473(2) . ?
Fe7 Cl8 2.478(2) . ?
O7 C49 1.454(8) . ?
O7 C52 1.455(10) . ?
O8 C53 1.394(10) . ?
O8 C56 1.464(9) . ?
O10 C64 1.379(11) . ?
O10 C61 1.461(10) . ?
O11 C65 1.426(9) . ?
O11 C68 1.456(9) . ?
O12 C72 1.374(9) . ?
O12 C69 1.475(10) . ?
C49 C50 1.460(12) . ?
C50 C51 1.477(13) . ?
C51 C52 1.467(12) . ?
C53 C54 1.509(11) . ?
C54 C55 1.438(12) . ?
C55 C56 1.520(13) . ?
O9A C57A 1.46(2) . ?
O9A C60A 1.461(14) . ?
O9B C60B 1.61(3) . ?
O9B C57B 1.82(7) . ?
C57A C58A 1.58(2) . ?
C58A C59A 1.373(14) . ?
C59A C60A 1.632(13) . ?
C57B C58B 1.62(2) . ?
C58B C59B 1.37(2) . ?
C59B C60B 1.66(2) . ?
C61 C62 1.474(13) . ?
C62 C63 1.327(14) . ?
C63 C64 1.507(14) . ?
C65 C66 1.466(12) . ?
C66 C67 1.483(12) . ?
C67 C68 1.469(11) . ?
C69 C70 1.453(12) . ?
C70 C71 1.460(12) . ?
C71 C72 1.498(12) . ?
O13A C73A 1.40(2) . ?
O13A C76A 1.44(4) . ?
O13B C76B 1.34(5) . ?
O13B C73B 1.51(4) . ?
C73A C74A 1.51(2) . ?
C74A C75A 1.49(2) . ?
C75A C76A 1.49(2) . ?
C73B C74B 1.47(2) . ?
C74B C75B 1.51(3) . ?
C75B C76B 1.49(2) . ?

loop_
_geom_torsion_atom_site_label_1
_geom_torsion_atom_site_label_2
_geom_torsion_atom_site_label_3
_geom_torsion_atom_site_label_4
_geom_torsion
_geom_torsion_site_symmetry_1
_geom_torsion_site_symmetry_2
_geom_torsion_site_symmetry_3
_geom_torsion_site_symmetry_4
_geom_torsion_publ_flag
N2 Fe1 Fe2 N1 178.2(4) . . . . ?
N1 Fe1 Fe2 N1 0.000(1) . . . . ?
Cl1 Fe1 Fe2 N1 92.1(3) . . . . ?
Cl2 Fe1 Fe2 N1 -89.2(3) . . . . ?
N2 Fe1 Fe2 N4 87.3(4) . . . . ?
N1 Fe1 Fe2 N4 -90.9(4) . . . . ?
Cl1 Fe1 Fe2 N4 1.2(3) . . . . ?
Cl2 Fe1 Fe2 N4 179.9(3) . . . . ?
N2 Fe1 Fe2 N2 0.000(1) . . . . ?
N1 Fe1 Fe2 N2 -178.2(4) . . . . ?
Cl1 Fe1 Fe2 N2 -86.1(3) . . . . ?
Cl2 Fe1 Fe2 N2 92.6(3) . . . . ?
N2 Fe1 Fe2 N3 -92.0(4) . . . . ?
N1 Fe1 Fe2 N3 89.9(3) . . . . ?
Cl1 Fe1 Fe2 N3 -178.0(2) . . . . ?
Cl2 Fe1 Fe2 N3 0.6(3) . . . . ?
N2 Fe1 Fe2 Fe3 -50.4(72) . . . . ?
N1 Fe1 Fe2 Fe3 131.5(72) . . . . ?
Cl1 Fe1 Fe2 Fe3 -136.4(72) . . . . ?
Cl2 Fe1 Fe2 Fe3 42.3(73) . . . . ?
N1 Fe2 Fe3 N4 -90.9(4) . . . . ?
N4 Fe2 Fe3 N4 0.0 . . . . ?
N2 Fe2 Fe3 N4 87.9(4) . . . . ?
N3 Fe2 Fe3 N4 179.8(3) . . . . ?
Fe1 Fe2 Fe3 N4 137.9(72) . . . . ?
N1 Fe2 Fe3 N3 89.3(3) . . . . ?
N4 Fe2 Fe3 N3 -179.8(3) . . . . ?
N2 Fe2 Fe3 N3 -91.9(4) . . . . ?
N3 Fe2 Fe3 N3 0.0 . . . . ?
Fe1 Fe2 Fe3 N3 -41.9(72) . . . . ?
N1 Fe2 Fe3 Cl4 -1.2(3) . . . . ?
N4 Fe2 Fe3 Cl4 89.7(3) . . . . ?
N2 Fe2 Fe3 Cl4 177.6(3) . . . . ?
N3 Fe2 Fe3 Cl4 -90.5(3) . . . . ?
Fe1 Fe2 Fe3 Cl4 -132.4(72) . . . . ?
N1 Fe2 Fe3 Cl3 178.5(3) . . . . ?
N4 Fe2 Fe3 Cl3 -90.6(3) . . . . ?
N2 Fe2 Fe3 Cl3 -2.7(3) . . . . ?
N3 Fe2 Fe3 Cl3 89.3(2) . . . . ?
Fe1 Fe2 Fe3 Cl3 47.4(73) . . . . ?
N4 Fe2 N1 C1 -52.5(7) . . . . ?
N2 Fe2 N1 C1 -175.0(6) . . . . ?
N3 Fe2 N1 C1 60.0(7) . . . . ?
Fe3 Fe2 N1 C1 4.2(7) . . . . ?
Fe1 Fe2 N1 C1 -176.3(7) . . . . ?
N4 Fe2 N1 Fe1 123.8(3) . . . . ?
N2 Fe2 N1 Fe1 1.3(3) . . . . ?
N3 Fe2 N1 Fe1 -123.7(3) . . . . ?
Fe3 Fe2 N1 Fe1 -179.54(8) . . . . ?
Fe1 Fe2 N1 Fe1 0.000(1) . . . . ?
N2 Fe1 N1 C1 173.9(8) . . . . ?
Cl1 Fe1 N1 C1 58.8(9) . . . . ?
Cl2 Fe1 N1 C1 -68.9(9) . . . . ?
Fe2 Fe1 N1 C1 175.1(10) . . . . ?
N2 Fe1 N1 Fe2 -1.3(3) . . . . ?
Cl1 Fe1 N1 Fe2 -116.4(2) . . . . ?
Cl2 Fe1 N1 Fe2 115.9(2) . . . . ?
Fe2 Fe1 N1 Fe2 0.0 . . . . ?
N1 Fe2 N2 C7 173.1(6) . . . . ?
N4 Fe2 N2 C7 49.0(7) . . . . ?
N3 Fe2 N2 C7 -63.0(7) . . . . ?
Fe3 Fe2 N2 C7 -6.1(7) . . . . ?
Fe1 Fe2 N2 C7 174.4(7) . . . . ?
N1 Fe2 N2 Fe1 -1.4(3) . . . . ?
N4 Fe2 N2 Fe1 -125.4(3) . . . . ?
N3 Fe2 N2 Fe1 122.6(3) . . . . ?
Fe3 Fe2 N2 Fe1 179.53(8) . . . . ?
Fe1 Fe2 N2 Fe1 0.000(1) . . . . ?
N1 Fe1 N2 C7 -171.4(8) . . . . ?
Cl1 Fe1 N2 C7 -52.8(9) . . . . ?
Cl2 Fe1 N2 C7 73.4(8) . . . . ?
Fe2 Fe1 N2 C7 -172.6(10) . . . . ?
N1 Fe1 N2 Fe2 1.3(3) . . . . ?
Cl1 Fe1 N2 Fe2 119.9(2) . . . . ?
Cl2 Fe1 N2 Fe2 -114.0(2) . . . . ?
Fe2 Fe1 N2 Fe2 0.0 . . . . ?
N1 Fe2 N3 C13 55.4(6) . . . . ?
N4 Fe2 N3 C13 -179.5(6) . . . . ?
N2 Fe2 N3 C13 -56.2(7) . . . . ?
Fe3 Fe2 N3 C13 -179.7(7) . . . . ?
Fe1 Fe2 N3 C13 -0.1(7) . . . . ?
N1 Fe2 N3 Fe3 -125.0(2) . . . . ?
N4 Fe2 N3 Fe3 0.1(3) . . . . ?
N2 Fe2 N3 Fe3 123.4(3) . . . . ?
Fe3 Fe2 N3 Fe3 0.0 . . . . ?
Fe1 Fe2 N3 Fe3 179.60(8) . . . . ?
N4 Fe3 N3 C13 179.4(8) . . . . ?
Cl4 Fe3 N3 C13 -62.4(8) . . . . ?
Cl3 Fe3 N3 C13 62.6(8) . . . . ?
Fe2 Fe3 N3 C13 179.5(9) . . . . ?
N4 Fe3 N3 Fe2 -0.1(2) . . . . ?
Cl4 Fe3 N3 Fe2 118.1(2) . . . . ?
Cl3 Fe3 N3 Fe2 -117.0(2) . . . . ?
Fe2 Fe3 N3 Fe2 0.0 . . . . ?
N1 Fe2 N4 C19 -57.6(7) . . . . ?
N2 Fe2 N4 C19 52.8(7) . . . . ?
N3 Fe2 N4 C19 178.0(6) . . . . ?
Fe3 Fe2 N4 C19 178.1(7) . . . . ?
Fe1 Fe2 N4 C19 -1.5(7) . . . . ?
N1 Fe2 N4 Fe3 124.2(2) . . . . ?
N2 Fe2 N4 Fe3 -125.3(2) . . . . ?
N3 Fe2 N4 Fe3 -0.1(3) . . . . ?
Fe3 Fe2 N4 Fe3 0.0 . . . . ?
Fe1 Fe2 N4 Fe3 -179.59(8) . . . . ?
N3 Fe3 N4 C19 -177.5(8) . . . . ?
Cl4 Fe3 N4 C19 64.0(8) . . . . ?
Cl3 Fe3 N4 C19 -61.5(8) . . . . ?
Fe2 Fe3 N4 C19 -177.6(9) . . . . ?
N3 Fe3 N4 Fe2 0.1(2) . . . . ?
Cl4 Fe3 N4 Fe2 -118.4(2) . . . . ?
Cl3 Fe3 N4 Fe2 116.1(2) . . . . ?
Fe2 Fe3 N4 Fe2 0.0 . . . . ?
Fe2 N1 C1 C2 -173.3(6) . . . . ?
Fe1 N1 C1 C2 12.9(13) . . . . ?
Fe2 N1 C1 C6 7.4(11) . . . . ?
Fe1 N1 C1 C6 -166.5(6) . . . . ?
C6 C1 C2 C3 2.8(14) . . . . ?
N1 C1 C2 C3 -176.6(9) . . . . ?
C1 C2 C3 C4 -1.6(17) . . . . ?
C2 C3 C4 C5 -0.6(18) . . . . ?
C3 C4 C5 C6 1.5(16) . . . . ?
C4 C5 C6 C1 -0.3(14) . . . . ?
C2 C1 C6 C5 -1.9(12) . . . . ?
N1 C1 C6 C5 177.5(8) . . . . ?
Fe2 N2 C7 C8 16.6(10) . . . . ?
Fe1 N2 C7 C8 -172.7(6) . . . . ?
Fe2 N2 C7 C12 -162.4(5) . . . . ?
Fe1 N2 C7 C12 8.3(12) . . . . ?
N2 C7 C8 C9 -179.9(7) . . . . ?
C12 C7 C8 C9 -0.8(11) . . . . ?
C7 C8 C9 C10 0.7(13) . . . . ?
C8 C9 C10 C11 0.2(13) . . . . ?
C9 C10 C11 C12 -0.9(13) . . . . ?
C10 C11 C12 C7 0.8(13) . . . . ?
N2 C7 C12 C11 179.2(7) . . . . ?
C8 C7 C12 C11 0.1(11) . . . . ?
Fe2 N3 C13 C14 0.9(10) . . . . ?
Fe3 N3 C13 C14 -178.5(6) . . . . ?
Fe2 N3 C13 C18 179.2(5) . . . . ?
Fe3 N3 C13 C18 -0.2(12) . . . . ?
N3 C13 C14 C15 178.2(7) . . . . ?
C18 C13 C14 C15 -0.1(11) . . . . ?
C13 C14 C15 C16 0.0(13) . . . . ?
C14 C15 C16 C17 0.1(13) . . . . ?
C15 C16 C17 C18 -0.1(13) . . . . ?
C16 C17 C18 C13 -0.1(12) . . . . ?
N3 C13 C18 C17 -178.2(7) . . . . ?
C14 C13 C18 C17 0.2(11) . . . . ?
Fe2 N4 C19 C24 -172.6(5) . . . . ?
Fe3 N4 C19 C24 4.3(12) . . . . ?
Fe2 N4 C19 C20 6.3(10) . . . . ?
Fe3 N4 C19 C20 -176.8(6) . . . . ?
N4 C19 C20 C21 -177.9(7) . . . . ?
C24 C19 C20 C21 1.0(11) . . . . ?
C19 C20 C21 C22 0.4(13) . . . . ?
C20 C21 C22 C23 -1.2(13) . . . . ?
C21 C22 C23 C24 0.7(13) . . . . ?
C22 C23 C24 C19 0.8(13) . . . . ?
N4 C19 C24 C23 177.4(7) . . . . ?
C20 C19 C24 C23 -1.5(11) . . . . ?
O3 Fe4 Cl5 Fe5 -135.86(15) . . . . ?
O1 Fe4 Cl5 Fe5 -59.7(25) . . . . ?
O2 Fe4 Cl5 Fe5 138.7(2) . . . . ?
Cl7 Fe4 Cl5 Fe5 43.97(6) . . . . ?
Cl6 Fe4 Cl5 Fe5 -41.71(7) . . . . ?
O6 Fe5 Cl5 Fe4 137.12(15) . . . . ?
O5 Fe5 Cl5 Fe4 -135.08(15) . . . . ?
O4 Fe5 Cl5 Fe4 62.3(37) . . . . ?
Cl6 Fe5 Cl5 Fe4 42.88(7) . . . . ?
Cl7 Fe5 Cl5 Fe4 -43.85(7) . . . . ?
O6 Fe5 Cl6 Fe4 -132.76(14) . . . . ?
O5 Fe5 Cl6 Fe4 38.0(46) . . . . ?
O4 Fe5 Cl6 Fe4 138.50(14) . . . . ?
Cl7 Fe5 Cl6 Fe4 42.58(6) . . . . ?
Cl5 Fe5 Cl6 Fe4 -42.26(7) . . . . ?
O3 Fe4 Cl6 Fe5 135.5(2) . . . . ?
O1 Fe4 Cl6 Fe5 -138.6(2) . . . . ?
O2 Fe4 Cl6 Fe5 53.8(41) . . . . ?
Cl7 Fe4 Cl6 Fe5 -42.81(7) . . . . ?
Cl5 Fe4 Cl6 Fe5 42.54(7) . . . . ?
O3 Fe4 Cl7 Fe5 -38.6(50) . . . . ?
O1 Fe4 Cl7 Fe5 132.40(13) . . . . ?
O2 Fe4 Cl7 Fe5 -135.76(15) . . . . ?
Cl5 Fe4 Cl7 Fe5 -44.08(6) . . . . ?
Cl6 Fe4 Cl7 Fe5 42.07(6) . . . . ?
O6 Fe5 Cl7 Fe4 55.7(20) . . . . ?
O5 Fe5 Cl7 Fe4 136.6(2) . . . . ?
O4 Fe5 Cl7 Fe4 -133.92(14) . . . . ?
Cl6 Fe5 Cl7 Fe4 -43.24(6) . . . . ?
Cl5 Fe5 Cl7 Fe4 43.88(6) . . . . ?
O3 Fe4 O1 C25 -144.6(7) . . . . ?
O2 Fe4 O1 C25 -59.3(7) . . . . ?
Cl7 Fe4 O1 C25 35.7(7) . . . . ?
Cl5 Fe4 O1 C25 139.0(23) . . . . ?
Cl6 Fe4 O1 C25 121.1(7) . . . . ?
O3 Fe4 O1 C28 59.3(6) . . . . ?
O2 Fe4 O1 C28 144.5(6) . . . . ?
Cl7 Fe4 O1 C28 -120.4(6) . . . . ?
Cl5 Fe4 O1 C28 -17.1(28) . . . . ?
Cl6 Fe4 O1 C28 -35.0(6) . . . . ?
O3 Fe4 O2 C29 -58.9(6) . . . . ?
O1 Fe4 O2 C29 -144.8(6) . . . . ?
Cl7 Fe4 O2 C29 119.3(6) . . . . ?
Cl5 Fe4 O2 C29 34.1(6) . . . . ?
Cl6 Fe4 O2 C29 22.9(44) . . . . ?
O3 Fe4 O2 C32 159.4(6) . . . . ?
O1 Fe4 O2 C32 73.6(6) . . . . ?
Cl7 Fe4 O2 C32 -22.3(6) . . . . ?
Cl5 Fe4 O2 C32 -107.5(6) . . . . ?
Cl6 Fe4 O2 C32 -118.8(40) . . . . ?
O1 Fe4 O3 C33 47.7(6) . . . . ?
O2 Fe4 O3 C33 -44.0(6) . . . . ?
Cl7 Fe4 O3 C33 -141.3(47) . . . . ?
Cl5 Fe4 O3 C33 -135.8(6) . . . . ?
Cl6 Fe4 O3 C33 138.2(6) . . . . ?
O1 Fe4 O3 C36 -134.0(7) . . . . ?
O2 Fe4 O3 C36 134.3(7) . . . . ?
Cl7 Fe4 O3 C36 37.0(53) . . . . ?
Cl5 Fe4 O3 C36 42.5(7) . . . . ?
Cl6 Fe4 O3 C36 -43.6(7) . . . . ?
O6 Fe5 O4 C40 -30.6(5) . . . . ?
O5 Fe5 O4 C40 -118.4(5) . . . . ?
Cl6 Fe5 O4 C40 63.6(5) . . . . ?
Cl7 Fe5 O4 C40 150.2(5) . . . . ?
Cl5 Fe5 O4 C40 44.2(40) . . . . ?
O6 Fe5 O4 C37 -176.7(6) . . . . ?
O5 Fe5 O4 C37 95.5(6) . . . . ?
Cl6 Fe5 O4 C37 -82.5(6) . . . . ?
Cl7 Fe5 O4 C37 4.1(6) . . . . ?
Cl5 Fe5 O4 C37 -101.9(37) . . . . ?
O6 Fe5 O5 C41 -120.8(6) . . . . ?
O4 Fe5 O5 C41 -32.1(6) . . . . ?
Cl6 Fe5 O5 C41 68.5(47) . . . . ?
Cl7 Fe5 O5 C41 63.9(6) . . . . ?
Cl5 Fe5 O5 C41 148.6(6) . . . . ?
O6 Fe5 O5 C44 81.2(6) . . . . ?
O4 Fe5 O5 C44 169.9(6) . . . . ?
Cl6 Fe5 O5 C44 -89.6(47) . . . . ?
Cl7 Fe5 O5 C44 -94.2(6) . . . . ?
Cl5 Fe5 O5 C44 -9.4(6) . . . . ?
O5 Fe5 O6 C48 22.1(6) . . . . ?
O4 Fe5 O6 C48 -67.3(6) . . . . ?
Cl6 Fe5 O6 C48 -158.2(6) . . . . ?
Cl7 Fe5 O6 C48 103.1(20) . . . . ?
Cl5 Fe5 O6 C48 114.9(6) . . . . ?
O5 Fe5 O6 C45 -147.3(6) . . . . ?
O4 Fe5 O6 C45 123.3(6) . . . . ?
Cl6 Fe5 O6 C45 32.4(5) . . . . ?
Cl7 Fe5 O6 C45 -66.3(21) . . . . ?
Cl5 Fe5 O6 C45 -54.5(5) . . . . ?
C28 O1 C25 C26 4.3(11) . . . . ?
Fe4 O1 C25 C26 -155.2(7) . . . . ?
O1 C25 C26 C27 12.8(13) . . . . ?
C25 C26 C27 C28 -25.7(14) . . . . ?
C26 C27 C28 O1 29.6(13) . . . . ?
C25 O1 C28 C27 -21.0(11) . . . . ?
Fe4 O1 C28 C27 138.8(8) . . . . ?
C32 O2 C29 C30 33.9(8) . . . . ?
Fe4 O2 C29 C30 -113.6(6) . . . . ?
O2 C29 C30 C31 -10.9(9) . . . . ?
C29 C30 C31 C32 -14.6(9) . . . . ?
C29 O2 C32 C31 -43.2(8) . . . . ?
Fe4 O2 C32 C31 103.9(6) . . . . ?
C30 C31 C32 O2 34.9(8) . . . . ?
C36 O3 C33 C34 -17.3(10) . . . . ?
Fe4 O3 C33 C34 161.1(6) . . . . ?
O3 C33 C34 C35 28.7(11) . . . . ?
C33 C34 C35 C36 -29.7(13) . . . . ?
C34 C35 C36 O3 19.7(13) . . . . ?
C33 O3 C36 C35 -1.5(12) . . . . ?
Fe4 O3 C36 C35 179.9(7) . . . . ?
C40 O4 C37 C38 -19.6(9) . . . . ?
Fe5 O4 C37 C38 131.1(6) . . . . ?
O4 C37 C38 C39 31.6(9) . . . . ?
C37 C38 C39 C40 -30.8(9) . . . . ?
C37 O4 C40 C39 -0.8(9) . . . . ?
Fe5 O4 C40 C39 -151.4(5) . . . . ?
C38 C39 C40 O4 20.0(9) . . . . ?
C44 O5 C41 C42 -0.8(10) . . . . ?
Fe5 O5 C41 C42 -161.9(6) . . . . ?
O5 C41 C42 C43 -21.5(11) . . . . ?
C41 C42 C43 C44 34.2(10) . . . . ?
C41 O5 C44 C43 22.1(9) . . . . ?
Fe5 O5 C44 C43 -177.2(5) . . . . ?
C42 C43 C44 O5 -34.4(9) . . . . ?
C48 O6 C45 C46 -2.9(9) . . . . ?
Fe5 O6 C45 C46 168.2(5) . . . . ?
O6 C45 C46 C47 18.0(9) . . . . ?
C45 C46 C47 C48 -26.5(11) . . . . ?
C45 O6 C48 C47 -13.6(10) . . . . ?
Fe5 O6 C48 C47 176.0(6) . . . . ?
C46 C47 C48 O6 24.7(11) . . . . ?
O10 Fe7 Cl8 Fe6 -68.2(24) . . . . ?
O12 Fe7 Cl8 Fe6 -135.0(2) . . . . ?
O11 Fe7 Cl8 Fe6 134.3(2) . . . . ?
Cl9 Fe7 Cl8 Fe6 43.31(7) . . . . ?
Cl10 Fe7 Cl8 Fe6 -42.57(7) . . . . ?
O8 Fe6 Cl8 Fe7 -132.5(2) . . . . ?
O9B Fe6 Cl8 Fe7 132.9(5) . . . . ?
O7 Fe6 Cl8 Fe7 52.7(79) . . . . ?
O9A Fe6 Cl8 Fe7 141.1(3) . . . . ?
Cl10 Fe6 Cl8 Fe7 42.58(7) . . . . ?
Cl9 Fe6 Cl8 Fe7 -42.94(7) . . . . ?
O10 Fe7 Cl9 Fe6 132.83(14) . . . . ?
O12 Fe7 Cl9 Fe6 -22.5(20) . . . . ?
O11 Fe7 Cl9 Fe6 -138.2(2) . . . . ?
Cl10 Fe7 Cl9 Fe6 43.63(7) . . . . ?
Cl8 Fe7 Cl9 Fe6 -43.39(7) . . . . ?
O8 Fe6 Cl9 Fe7 136.6(2) . . . . ?
O9B Fe6 Cl9 Fe7 19.7(24) . . . . ?
O7 Fe6 Cl9 Fe7 -135.8(2) . . . . ?
O9A Fe6 Cl9 Fe7 135.3(44) . . . . ?
Cl10 Fe6 Cl9 Fe7 -43.65(7) . . . . ?
Cl8 Fe6 Cl9 Fe7 43.11(7) . . . . ?
O10 Fe7 Cl10 Fe6 -138.9(2) . . . . ?
O12 Fe7 Cl10 Fe6 131.9(2) . . . . ?
O11 Fe7 Cl10 Fe6 -74.7(25) . . . . ?
Cl9 Fe7 Cl10 Fe6 -43.89(7) . . . . ?
Cl8 Fe7 Cl10 Fe6 42.90(8) . . . . ?
O8 Fe6 Cl10 Fe7 46.1(21) . . . . ?
O9B Fe6 Cl10 Fe7 -127.0(5) . . . . ?
O7 Fe6 Cl10 Fe7 137.6(2) . . . . ?
O9A Fe6 Cl10 Fe7 -136.4(3) . . . . ?
Cl9 Fe6 Cl10 Fe7 43.50(7) . . . . ?
Cl8 Fe6 Cl10 Fe7 -42.59(7) . . . . ?
O8 Fe6 O7 C49 -148.0(6) . . . . ?
O9B Fe6 O7 C49 -53.3(7) . . . . ?
O9A Fe6 O7 C49 -61.7(6) . . . . ?
Cl10 Fe6 O7 C49 36.9(6) . . . . ?
Cl9 Fe6 O7 C49 122.3(5) . . . . ?
Cl8 Fe6 O7 C49 26.8(82) . . . . ?
O8 Fe6 O7 C52 66.7(6) . . . . ?
O9B Fe6 O7 C52 161.5(8) . . . . ?
O9A Fe6 O7 C52 153.0(7) . . . . ?
Cl10 Fe6 O7 C52 -108.4(6) . . . . ?
Cl9 Fe6 O7 C52 -22.9(6) . . . . ?
Cl8 Fe6 O7 C52 -118.5(78) . . . . ?
O9B Fe6 O8 C53 -65.3(10) . . . . ?
O7 Fe6 O8 C53 29.8(8) . . . . ?
O9A Fe6 O8 C53 -55.9(9) . . . . ?
Cl10 Fe6 O8 C53 121.6(19) . . . . ?
Cl9 Fe6 O8 C53 124.1(8) . . . . ?
Cl8 Fe6 O8 C53 -150.1(8) . . . . ?
O9B Fe6 O8 C56 121.7(9) . . . . ?
O7 Fe6 O8 C56 -143.1(8) . . . . ?
O9A Fe6 O8 C56 131.1(8) . . . . ?
Cl10 Fe6 O8 C56 -51.4(25) . . . . ?
Cl9 Fe6 O8 C56 -48.8(8) . . . . ?
Cl8 Fe6 O8 C56 37.0(8) . . . . ?
O12 Fe7 O10 C64 7.9(9) . . . . ?
O11 Fe7 O10 C64 98.7(9) . . . . ?
Cl9 Fe7 O10 C64 -170.1(9) . . . . ?
Cl10 Fe7 O10 C64 -84.5(9) . . . . ?
Cl8 Fe7 O10 C64 -58.9(27) . . . . ?
O12 Fe7 O10 C61 156.6(7) . . . . ?
O11 Fe7 O10 C61 -112.7(7) . . . . ?
Cl9 Fe7 O10 C61 -21.5(7) . . . . ?
Cl10 Fe7 O10 C61 64.1(6) . . . . ?
Cl8 Fe7 O10 C61 89.8(25) . . . . ?
O10 Fe7 O11 C65 -171.6(7) . . . . ?
O12 Fe7 O11 C65 -82.4(7) . . . . ?
Cl9 Fe7 O11 C65 93.5(7) . . . . ?
Cl10 Fe7 O11 C65 124.2(25) . . . . ?
Cl8 Fe7 O11 C65 6.8(7) . . . . ?
O10 Fe7 O11 C68 44.5(6) . . . . ?
O12 Fe7 O11 C68 133.7(6) . . . . ?
Cl9 Fe7 O11 C68 -50.4(6) . . . . ?
Cl10 Fe7 O11 C68 -19.7(29) . . . . ?
Cl8 Fe7 O11 C68 -137.1(6) . . . . ?
O10 Fe7 O12 C72 100.3(8) . . . . ?
O11 Fe7 O12 C72 11.4(8) . . . . ?
Cl9 Fe7 O12 C72 -104.2(20) . . . . ?
Cl10 Fe7 O12 C72 -170.1(8) . . . . ?
Cl8 Fe7 O12 C72 -83.4(8) . . . . ?
O10 Fe7 O12 C69 -109.9(7) . . . . ?
O11 Fe7 O12 C69 161.2(7) . . . . ?
Cl9 Fe7 O12 C69 45.6(24) . . . . ?
Cl10 Fe7 O12 C69 -20.4(7) . . . . ?
Cl8 Fe7 O12 C69 66.4(7) . . . . ?
C52 O7 C49 C50 13.4(11) . . . . ?
Fe6 O7 C49 C50 -136.9(8) . . . . ?
O7 C49 C50 C51 8.8(13) . . . . ?
C49 C50 C51 C52 -27.2(13) . . . . ?
C49 O7 C52 C51 -30.4(9) . . . . ?
Fe6 O7 C52 C51 119.9(7) . . . . ?
C50 C51 C52 O7 35.6(11) . . . . ?
C56 O8 C53 C54 -28.9(11) . . . . ?
Fe6 O8 C53 C54 157.0(7) . . . . ?
O8 C53 C54 C55 4.1(12) . . . . ?
C53 C54 C55 C56 21.5(12) . . . . ?
C53 O8 C56 C55 41.4(11) . . . . ?
Fe6 O8 C56 C55 -144.0(7) . . . . ?
C54 C55 C56 O8 -38.9(12) . . . . ?
O8 Fe6 O9A C57A -53.8(9) . . . . ?
O9B Fe6 O9A C57A 79.2(28) . . . . ?
O7 Fe6 O9A C57A -141.8(9) . . . . ?
Cl10 Fe6 O9A C57A 126.4(9) . . . . ?
Cl9 Fe6 O9A C57A -52.6(50) . . . . ?
Cl8 Fe6 O9A C57A 39.4(9) . . . . ?
O8 Fe6 O9A C60A 166.6(9) . . . . ?
O9B Fe6 O9A C60A -60.4(26) . . . . ?
O7 Fe6 O9A C60A 78.7(9) . . . . ?
Cl10 Fe6 O9A C60A -13.2(9) . . . . ?
Cl9 Fe6 O9A C60A 167.9(38) . . . . ?
Cl8 Fe6 O9A C60A -100.2(9) . . . . ?
O8 Fe6 O9B C60B -159.2(18) . . . . ?
O7 Fe6 O9B C60B 112.7(18) . . . . ?
O9A Fe6 O9B C60B 153.7(40) . . . . ?
Cl10 Fe6 O9B C60B 20.2(18) . . . . ?
Cl9 Fe6 O9B C60B -42.7(35) . . . . ?
Cl8 Fe6 O9B C60B -66.2(18) . . . . ?
O8 Fe6 O9B C57B -30.0(36) . . . . ?
O7 Fe6 O9B C57B -118.1(36) . . . . ?
O9A Fe6 O9B C57B -77.1(44) . . . . ?
Cl10 Fe6 O9B C57B 149.4(36) . . . . ?
Cl9 Fe6 O9B C57B 86.4(44) . . . . ?
Cl8 Fe6 O9B C57B 63.0(36) . . . . ?
C60A O9A C57A C58A 2.7(14) . . . . ?
Fe6 O9A C57A C58A -140.7(10) . . . . ?
O9A C57A C58A C59A 9.8(16) . . . . ?
C57A C58A C59A C60A -16.6(16) . . . . ?
C57A O9A C60A C59A -12.0(13) . . . . ?
Fe6 O9A C60A C59A 130.0(9) . . . . ?
C58A C59A C60A O9A 18.0(15) . . . . ?
C60B O9B C57B C58B -48.1(40) . . . . ?
Fe6 O9B C57B C58B 166.0(26) . . . . ?
O9B C57B C58B C59B 7.7(49) . . . . ?
C57B C58B C59B C60B 35.4(43) . . . . ?
C57B O9B C60B C59B 63.4(23) . . . . ?
Fe6 O9B C60B C59B -155.8(17) . . . . ?
C58B C59B C60B O9B -70.2(30) . . . . ?
C64 O10 C61 C62 -15.8(13) . . . . ?
Fe7 O10 C61 C62 -169.1(7) . . . . ?
O10 C61 C62 C63 5.3(17) . . . . ?
C61 C62 C63 C64 6.4(20) . . . . ?
C61 O10 C64 C63 19.2(15) . . . . ?
Fe7 O10 C64 C63 171.8(9) . . . . ?
C62 C63 C64 O10 -16.5(20) . . . . ?
C68 O11 C65 C66 33.0(10) . . . . ?
Fe7 O11 C65 C66 -115.4(7) . . . . ?
O11 C65 C66 C67 -35.4(10) . . . . ?
C65 C66 C67 C68 23.6(11) . . . . ?
C65 O11 C68 C67 -18.0(10) . . . . ?
Fe7 O11 C68 C67 132.2(7) . . . . ?
C66 C67 C68 O11 -3.8(11) . . . . ?
C72 O12 C69 C70 -7.0(13) . . . . ?
Fe7 O12 C69 C70 -161.6(7) . . . . ?
O12 C69 C70 C71 -17.1(13) . . . . ?
C69 C70 C71 C72 32.6(13) . . . . ?
C69 O12 C72 C71 27.8(13) . . . . ?
Fe7 O12 C72 C71 -178.5(7) . . . . ?
C70 C71 C72 O12 -38.1(12) . . . . ?
C76A O13A C73A C74A -31.3(31) . . . . ?
O13A C73A C74A C75A 13.3(25) . . . . ?
C73A C74A C75A C76A 10.0(34) . . . . ?
C73A O13A C76A C75A 37.9(40) . . . . ?
C74A C75A C76A O13A -29.8(42) . . . . ?
C76B O13B C73B C74B -9.4(41) . . . . ?
O13B C73B C74B C75B -7.4(38) . . . . ?
C73B C74B C75B C76B 19.4(29) . . . . ?
C73B O13B C76B C75B 24.0(36) . . . . ?
C74B C75B C76B O13B -29.0(32) . . . . ?
